data_7158595
loop_
_publ_author_name
'Son, Yeri'
'Hwang, Sunjoo'
'Bak, Sujin'
'Kim, Ha Eun'
'Choi, Jun-Ho'
'Chung, Won-Jin'

_publ_section_title
;
 \a-Fluoroamine synthesis <i>via</i> P(III)-mediated deoxygenative geminal
 fluorosulfonimidation of 1,2-diketones.
;
_journal_issue 16
_journal_name_full 'Organic &amp; biomolecular chemistry'
_journal_page_first 3263
_journal_page_last 3267
_journal_paper_doi 10.1039/d2ob00498d
_journal_volume 20
_journal_year 2022
_chemical_formula_moiety 'C28 H24 F N O5 S2'
_chemical_formula_sum 'C28 H24 F N O5 S2'
_chemical_formula_weight 537.60
_space_group_crystal_system orthorhombic
_space_group_IT_number 19
_space_group_name_Hall 'P 2ac 2ab'
_space_group_name_H-M_alt 'P 21 21 21'
_atom_sites_solution_hydrogens geom
_atom_sites_solution_primary direct
_audit_creation_date 2021-09-18
_audit_creation_method
;
Olex2 1.5
(compiled 2021.08.20 svn.r13c46975 for OlexSys, GUI svn.r6396)
;
_audit_update_record
;
2021-09-18 deposited with the CCDC.	2022-03-24 downloaded from the CCDC.
;
_cell_angle_alpha 90
_cell_angle_beta 90
_cell_angle_gamma 90
_cell_formula_units_Z 4
_cell_length_a 6.7215(2)
_cell_length_b 18.6021(5)
_cell_length_c 20.0805(5)
_cell_measurement_reflns_used 9927
_cell_measurement_temperature 100
_cell_measurement_theta_max 25.776
_cell_measurement_theta_min 3.222
_cell_volume 2510.75(12)
_computing_cell_refinement 'SAINT v8.34A (Bruker, 2013)'
_computing_data_reduction 'SAINT v8.34A (Bruker, 2013)'
_computing_molecular_graphics 'Olex2 1.5 (Dolomanov et al., 2009)'
_computing_publication_material 'Olex2 1.5 (Dolomanov et al., 2009)'
_computing_structure_refinement 'XL  (Sheldrick, 2008)'
_computing_structure_solution 'SHELXS  (Sheldrick, 2008)'
_diffrn_ambient_temperature 100
_diffrn_measured_fraction_theta_full 0.994
_diffrn_measured_fraction_theta_max 0.992
_diffrn_measurement_device_type 'Bruker APEX-II CCD'
_diffrn_measurement_method '\f and \w scans'
_diffrn_radiation_type MoK\a
_diffrn_radiation_wavelength 0.71073
_diffrn_reflns_av_R_equivalents 0.0439
_diffrn_reflns_av_unetI/netI 0.0283
_diffrn_reflns_Laue_measured_fraction_full 0.994
_diffrn_reflns_Laue_measured_fraction_max 0.992
_diffrn_reflns_limit_h_max 8
_diffrn_reflns_limit_h_min -8
_diffrn_reflns_limit_k_max 22
_diffrn_reflns_limit_k_min -22
_diffrn_reflns_limit_l_max 24
_diffrn_reflns_limit_l_min -24
_diffrn_reflns_number 31857
_diffrn_reflns_point_group_measured_fraction_full 0.996
_diffrn_reflns_point_group_measured_fraction_max 0.992
_diffrn_reflns_theta_full 25.242
_diffrn_reflns_theta_max 25.952
_diffrn_reflns_theta_min 3.809
_diffrn_source_current 30.0
_diffrn_source_power 1.5
_diffrn_source_voltage 50.0
_diffrn_standards_number 0
_exptl_absorpt_coefficient_mu 0.260
_exptl_absorpt_correction_T_max 0.7453
_exptl_absorpt_correction_T_min 0.6629
_exptl_absorpt_correction_type multi-scan
_exptl_absorpt_process_details
;
SADABS-2014/2 (Bruker,2014/2) was used for absorption correction.
wR2(int) was 0.0742 before and 0.0458 after correction.
The Ratio of minimum to maximum transmission is 0.8894.
The \l/2 correction factor is 0.00150.
;
_exptl_crystal_density_diffrn 1.422
_exptl_crystal_description block
_exptl_crystal_F_000 1120
_refine_diff_density_max 0.336
_refine_diff_density_min -0.306
_refine_diff_density_rms 0.064
_refine_ls_abs_structure_details
;
 Flack x determined using 1857 quotients [(I+)-(I-)]/[(I+)+(I-)]
 (Parsons, Flack and Wagner, Acta Cryst. B69 (2013) 249-259).
;
_refine_ls_abs_structure_Flack 0.49(2)
_refine_ls_extinction_method none
_refine_ls_goodness_of_fit_ref 1.130
_refine_ls_hydrogen_treatment constr
_refine_ls_matrix_type full
_refine_ls_number_parameters 336
_refine_ls_number_reflns 4877
_refine_ls_number_restraints 0
_refine_ls_restrained_S_all 1.130
_refine_ls_R_factor_all 0.0399
_refine_ls_R_factor_gt 0.0342
_refine_ls_shift/su_max 0.003
_refine_ls_shift/su_mean 0.000
_refine_ls_structure_factor_coef Fsqd
_refine_ls_weighting_details 'w=1/[\s^2^(Fo^2^)+(0.0403P)^2^+0.8221P] where P=(Fo^2^+2Fc^2^)/3'
_refine_ls_weighting_scheme calc
_refine_ls_wR_factor_gt 0.0794
_refine_ls_wR_factor_ref 0.0820
_reflns_Friedel_coverage 0.743
_reflns_Friedel_fraction_full 0.999
_reflns_Friedel_fraction_max 0.993
_reflns_number_gt 4522
_reflns_number_total 4877
_reflns_threshold_expression 'I > 2\s(I)'
_cod_data_source_file d2ob00498d2.cif
_cod_data_source_block jwj05_0m
_cod_depositor_comments 'Adding full bibliography for 7158595.cif.'
_cod_database_code 7158595
_shelxl_version_number 2014-3
_shelx_space_group_comment
;
The symmetry employed for this shelxl refinement is uniquely defined
by the following loop, which should always be used as a source of
symmetry information in preference to the above space-group names.
They are only intended as comments.
;
_olex2_refinement_description
;
1. Fixed Uiso
 At 1.2 times of:
  All C(H) groups
 At 1.5 times of:
  All C(H,H,H) groups
2.a Aromatic/amide H refined with riding coordinates:
 C3(H3), C4(H4), C6(H6), C7(H7), C11(H11), C12(H12), C14(H14), C15(H15),
 C18(H18), C19(H19), C20(H20), C21(H21), C22(H22), C24(H24), C25(H25), C26(H26),
  C27(H27), C28(H28)
2.b Idealised Me refined as rotating group:
 C1(H1A,H1B,H1C), C16(H16A,H16B,H16C)
;
_olex2_submission_special_instructions 'No special instructions were received'

loop_
_space_group_symop_operation_xyz
'x, y, z'
'-x+1/2, -y, z+1/2'
'-x, y+1/2, -z+1/2'
'x+1/2, -y+1/2, -z'

loop_
_atom_site_label
_atom_site_type_symbol
_atom_site_fract_x
_atom_site_fract_y
_atom_site_fract_z
_atom_site_U_iso_or_equiv
_atom_site_adp_type
_atom_site_occupancy
_atom_site_site_symmetry_order
_atom_site_calc_flag
_atom_site_refinement_flags_posn
_atom_site_refinement_flags_adp
_atom_site_refinement_flags_occupancy
_atom_site_disorder_assembly
_atom_site_disorder_group
S1 S 0.20851(11) 0.50685(4) 0.15343(4) 0.01882(17) Uani 1 1 d . . . . .
S2 S 0.02593(10) 0.64958(4) 0.15141(4) 0.01676(16) Uani 1 1 d . . . . .
F1 F -0.1602(2) 0.51257(9) 0.24909(8) 0.0210(4) Uani 1 1 d . . . . .
O1 O 0.3289(3) 0.53902(12) 0.30210(11) 0.0269(5) Uani 1 1 d . . . . .
O2 O 0.2022(3) 0.44766(11) 0.19922(10) 0.0230(5) Uani 1 1 d . . . . .
O3 O 0.3950(3) 0.53249(12) 0.13009(11) 0.0273(5) Uani 1 1 d . . . . .
O4 O 0.1019(3) 0.63643(11) 0.08621(10) 0.0228(5) Uani 1 1 d . . . . .
O5 O -0.1812(3) 0.66228(11) 0.16097(10) 0.0224(5) Uani 1 1 d . . . . .
N1 N 0.0899(4) 0.57485(12) 0.19514(12) 0.0162(5) Uani 1 1 d . . . . .
C1 C -0.0555(6) 0.30736(19) 0.50425(17) 0.0349(8) Uani 1 1 d . . . . .
H1A H -0.0911 0.2616 0.4832 0.052 Uiso 1 1 calc R U . . .
H1B H -0.1678 0.3246 0.5310 0.052 Uiso 1 1 calc R U . . .
H1C H 0.0606 0.3003 0.5330 0.052 Uiso 1 1 calc R U . . .
C2 C -0.0070(5) 0.36177(16) 0.45144(14) 0.0241(7) Uani 1 1 d . . . . .
C3 C 0.1849(5) 0.36646(17) 0.42553(16) 0.0271(7) Uani 1 1 d . . . . .
H3 H 0.2844 0.3343 0.4410 0.032 Uiso 1 1 calc R U . . .
C4 C 0.2334(5) 0.41704(16) 0.37767(16) 0.0259(7) Uani 1 1 d . . . . .
H4 H 0.3661 0.4199 0.3615 0.031 Uiso 1 1 calc R U . . .
C5 C 0.0909(5) 0.46336(15) 0.35324(15) 0.0220(6) Uani 1 1 d . . . . .
C6 C -0.1031(5) 0.45898(17) 0.37808(15) 0.0264(7) Uani 1 1 d . . . . .
H6 H -0.2030 0.4903 0.3614 0.032 Uiso 1 1 calc R U . . .
C7 C -0.1504(5) 0.40863(18) 0.42746(16) 0.0268(7) Uani 1 1 d . . . . .
H7 H -0.2820 0.4066 0.4447 0.032 Uiso 1 1 calc R U . . .
C8 C 0.1578(5) 0.51866(17) 0.30478(14) 0.0209(6) Uani 1 1 d . . . . .
C9 C 0.0044(5) 0.55818(15) 0.26088(14) 0.0191(6) Uani 1 1 d . . . . .
C10 C -0.0680(5) 0.62287(15) 0.30060(14) 0.0184(6) Uani 1 1 d . . . . .
C11 C 0.0619(5) 0.66252(16) 0.33992(16) 0.0257(7) Uani 1 1 d . . . . .
H11 H 0.1998 0.6513 0.3401 0.031 Uiso 1 1 calc R U . . .
C12 C -0.0089(6) 0.71839(18) 0.37895(16) 0.0328(8) Uani 1 1 d . . . . .
H12 H 0.0819 0.7451 0.4055 0.039 Uiso 1 1 calc R U . . .
C13 C -0.2092(6) 0.73634(17) 0.38024(16) 0.0300(8) Uani 1 1 d . . . . .
C14 C -0.3375(5) 0.69579(16) 0.34071(16) 0.0282(7) Uani 1 1 d . . . . .
H14 H -0.4753 0.7071 0.3405 0.034 Uiso 1 1 calc R U . . .
C15 C -0.2700(5) 0.63952(16) 0.30178(15) 0.0217(6) Uani 1 1 d . . . . .
H15 H -0.3611 0.6123 0.2759 0.026 Uiso 1 1 calc R U . . .
C16 C -0.2861(8) 0.7971(2) 0.4223(2) 0.0498(11) Uani 1 1 d . . . . .
H16A H -0.1787 0.8153 0.4507 0.075 Uiso 1 1 calc R U . . .
H16B H -0.3955 0.7798 0.4503 0.075 Uiso 1 1 calc R U . . .
H16C H -0.3343 0.8358 0.3934 0.075 Uiso 1 1 calc R U . . .
C17 C 0.0548(5) 0.48263(15) 0.08546(14) 0.0193(6) Uani 1 1 d . . . . .
C18 C 0.1398(5) 0.47798(17) 0.02272(15) 0.0261(7) Uani 1 1 d . . . . .
H18 H 0.2712 0.4948 0.0149 0.031 Uiso 1 1 calc R U . . .
C19 C 0.0282(6) 0.44809(18) -0.02851(15) 0.0312(8) Uani 1 1 d . . . . .
H19 H 0.0840 0.4439 -0.0718 0.037 Uiso 1 1 calc R U . . .
C20 C -0.1632(6) 0.42438(17) -0.01686(16) 0.0312(8) Uani 1 1 d . . . . .
H20 H -0.2373 0.4027 -0.0518 0.037 Uiso 1 1 calc R U . . .
C21 C -0.2471(5) 0.43211(19) 0.04558(16) 0.0303(8) Uani 1 1 d . . . . .
H21 H -0.3807 0.4174 0.0529 0.036 Uiso 1 1 calc R U . . .
C22 C -0.1386(5) 0.46103(17) 0.09748(15) 0.0259(7) Uani 1 1 d . . . . .
H22 H -0.1957 0.4660 0.1405 0.031 Uiso 1 1 calc R U . . .
C23 C 0.1628(4) 0.72021(16) 0.18723(14) 0.0180(6) Uani 1 1 d . . . . .
C24 C 0.3662(5) 0.72148(18) 0.17889(16) 0.0239(7) Uani 1 1 d . . . . .
H24 H 0.4332 0.6830 0.1574 0.029 Uiso 1 1 calc R U . . .
C25 C 0.4706(5) 0.78039(19) 0.20268(18) 0.0316(8) Uani 1 1 d . . . . .
H25 H 0.6104 0.7830 0.1963 0.038 Uiso 1 1 calc R U . . .
C26 C 0.3733(5) 0.83543(17) 0.23568(17) 0.0309(8) Uani 1 1 d . . . . .
H26 H 0.4466 0.8754 0.2521 0.037 Uiso 1 1 calc R U . . .
C27 C 0.1699(5) 0.83242(16) 0.24485(16) 0.0285(7) Uani 1 1 d . . . . .
H27 H 0.1037 0.8699 0.2681 0.034 Uiso 1 1 calc R U . . .
C28 C 0.0620(5) 0.77467(16) 0.22017(15) 0.0229(7) Uani 1 1 d . . . . .
H28 H -0.0782 0.7725 0.2257 0.028 Uiso 1 1 calc R U . . .

loop_
_atom_site_aniso_label
_atom_site_aniso_U_11
_atom_site_aniso_U_22
_atom_site_aniso_U_33
_atom_site_aniso_U_23
_atom_site_aniso_U_13
_atom_site_aniso_U_12
S1 0.0179(4) 0.0186(3) 0.0200(3) 0.0007(3) 0.0018(3) 0.0023(3)
S2 0.0167(4) 0.0166(3) 0.0170(3) 0.0028(3) -0.0009(3) -0.0002(3)
F1 0.0199(9) 0.0204(8) 0.0226(8) -0.0006(7) 0.0005(7) -0.0013(7)
O1 0.0241(13) 0.0314(12) 0.0252(11) 0.0037(9) -0.0013(10) -0.0091(10)
O2 0.0273(12) 0.0200(10) 0.0218(10) 0.0033(9) -0.0004(9) 0.0050(9)
O3 0.0193(12) 0.0325(12) 0.0299(12) 0.0011(9) 0.0047(9) -0.0006(10)
O4 0.0297(12) 0.0214(11) 0.0172(10) 0.0025(8) 0.0011(9) -0.0010(9)
O5 0.0173(11) 0.0241(10) 0.0257(11) 0.0050(9) -0.0034(9) 0.0001(8)
N1 0.0186(13) 0.0153(12) 0.0146(11) 0.0000(9) 0.0007(10) -0.0006(10)
C1 0.048(2) 0.0298(18) 0.0269(17) 0.0088(14) 0.0057(16) -0.0031(17)
C2 0.0355(19) 0.0184(15) 0.0183(14) 0.0003(12) 0.0014(14) -0.0036(14)
C3 0.0327(19) 0.0214(16) 0.0271(16) 0.0046(13) -0.0040(15) 0.0004(14)
C4 0.0293(19) 0.0239(16) 0.0244(15) 0.0019(13) -0.0010(14) -0.0036(14)
C5 0.0276(16) 0.0211(14) 0.0172(14) -0.0012(12) 0.0008(14) -0.0023(12)
C6 0.0319(19) 0.0239(16) 0.0235(15) 0.0015(13) 0.0016(14) 0.0060(14)
C7 0.0300(19) 0.0297(17) 0.0207(15) -0.0005(13) 0.0077(14) 0.0000(14)
C8 0.0219(16) 0.0227(15) 0.0182(14) -0.0025(12) -0.0017(12) -0.0002(13)
C9 0.0211(16) 0.0166(14) 0.0195(14) 0.0021(12) 0.0034(13) -0.0036(12)
C10 0.0240(17) 0.0154(14) 0.0160(13) 0.0038(11) 0.0013(12) -0.0015(12)
C11 0.0290(17) 0.0225(15) 0.0257(16) 0.0014(13) 0.0003(14) -0.0040(13)
C12 0.050(2) 0.0225(16) 0.0260(16) -0.0009(13) -0.0038(17) -0.0109(16)
C13 0.051(2) 0.0160(15) 0.0229(15) -0.0001(12) 0.0125(16) -0.0007(16)
C14 0.0301(18) 0.0238(15) 0.0306(17) 0.0037(14) 0.0094(16) 0.0016(13)
C15 0.0247(17) 0.0189(15) 0.0216(14) 0.0023(12) 0.0033(13) -0.0006(13)
C16 0.077(3) 0.0272(19) 0.045(2) -0.0089(17) 0.021(2) 0.001(2)
C17 0.0259(16) 0.0139(13) 0.0180(13) 0.0012(11) 0.0009(12) 0.0019(12)
C18 0.0336(19) 0.0212(16) 0.0234(15) 0.0033(12) 0.0074(14) 0.0034(14)
C19 0.047(2) 0.0270(17) 0.0195(15) -0.0009(13) 0.0031(16) 0.0046(17)
C20 0.048(2) 0.0219(17) 0.0233(16) -0.0027(13) -0.0093(16) -0.0005(15)
C21 0.0295(19) 0.0327(18) 0.0288(17) -0.0030(14) -0.0014(15) -0.0049(15)
C22 0.0272(18) 0.0299(18) 0.0207(15) -0.0048(13) 0.0028(14) -0.0010(14)
C23 0.0190(15) 0.0163(14) 0.0185(14) 0.0051(11) -0.0011(12) -0.0004(12)
C24 0.0197(17) 0.0237(15) 0.0282(16) -0.0002(13) 0.0003(13) 0.0031(13)
C25 0.0174(17) 0.0318(18) 0.046(2) 0.0040(16) -0.0019(15) -0.0029(14)
C26 0.036(2) 0.0207(17) 0.0361(18) 0.0010(14) -0.0077(16) -0.0063(14)
C27 0.037(2) 0.0183(15) 0.0305(17) -0.0021(13) -0.0016(15) 0.0036(13)
C28 0.0216(17) 0.0208(15) 0.0264(15) 0.0036(13) 0.0024(13) 0.0009(13)

loop_
_atom_type_symbol
_atom_type_description
_atom_type_scat_dispersion_real
_atom_type_scat_dispersion_imag
_atom_type_scat_source
C C 0.0033 0.0016 'International Tables Vol C Tables 4.2.6.8 and 6.1.1.4'
H H 0.0000 0.0000 'International Tables Vol C Tables 4.2.6.8 and 6.1.1.4'
F F 0.0171 0.0103 'International Tables Vol C Tables 4.2.6.8 and 6.1.1.4'
N N 0.0061 0.0033 'International Tables Vol C Tables 4.2.6.8 and 6.1.1.4'
O O 0.0106 0.0060 'International Tables Vol C Tables 4.2.6.8 and 6.1.1.4'
S S 0.1246 0.1234 'International Tables Vol C Tables 4.2.6.8 and 6.1.1.4'

loop_
_geom_angle_atom_site_label_1
_geom_angle_atom_site_label_2
_geom_angle_atom_site_label_3
_geom_angle
_geom_angle_site_symmetry_1
_geom_angle_site_symmetry_3
_geom_angle_publ_flag
O2 S1 N1 103.85(12) . . ?
O2 S1 C17 106.34(13) . . ?
O3 S1 O2 119.68(13) . . ?
O3 S1 N1 108.89(13) . . ?
O3 S1 C17 110.25(14) . . ?
N1 S1 C17 107.06(13) . . ?
O4 S2 N1 104.07(12) . . ?
O4 S2 C23 108.44(14) . . ?
O5 S2 O4 120.13(13) . . ?
O5 S2 N1 108.26(12) . . ?
O5 S2 C23 109.41(14) . . ?
N1 S2 C23 105.51(13) . . ?
S2 N1 S1 117.96(14) . . ?
C9 N1 S1 117.65(18) . . ?
C9 N1 S2 122.45(19) . . ?
H1A C1 H1B 109.5 . . ?
H1A C1 H1C 109.5 . . ?
H1B C1 H1C 109.5 . . ?
C2 C1 H1A 109.5 . . ?
C2 C1 H1B 109.5 . . ?
C2 C1 H1C 109.5 . . ?
C3 C2 C1 120.5(3) . . ?
C7 C2 C1 121.2(3) . . ?
C7 C2 C3 118.3(3) . . ?
C2 C3 H3 119.3 . . ?
C4 C3 C2 121.3(3) . . ?
C4 C3 H3 119.3 . . ?
C3 C4 H4 119.7 . . ?
C5 C4 C3 120.5(3) . . ?
C5 C4 H4 119.7 . . ?
C4 C5 C6 119.0(3) . . ?
C4 C5 C8 117.1(3) . . ?
C6 C5 C8 123.8(3) . . ?
C5 C6 H6 119.9 . . ?
C5 C6 C7 120.2(3) . . ?
C7 C6 H6 119.9 . . ?
C2 C7 C6 120.5(3) . . ?
C2 C7 H7 119.7 . . ?
C6 C7 H7 119.7 . . ?
O1 C8 C5 122.2(3) . . ?
O1 C8 C9 117.4(3) . . ?
C5 C8 C9 120.1(3) . . ?
F1 C9 N1 106.4(2) . . ?
F1 C9 C8 109.4(2) . . ?
F1 C9 C10 108.1(2) . . ?
N1 C9 C8 110.6(2) . . ?
N1 C9 C10 115.3(2) . . ?
C10 C9 C8 106.9(2) . . ?
C11 C10 C9 121.1(3) . . ?
C11 C10 C15 119.0(3) . . ?
C15 C10 C9 119.8(3) . . ?
C10 C11 H11 119.9 . . ?
C12 C11 C10 120.2(3) . . ?
C12 C11 H11 119.9 . . ?
C11 C12 H12 119.2 . . ?
C11 C12 C13 121.6(3) . . ?
C13 C12 H12 119.2 . . ?
C12 C13 C14 117.4(3) . . ?
C12 C13 C16 121.7(4) . . ?
C14 C13 C16 121.0(4) . . ?
C13 C14 H14 119.1 . . ?
C15 C14 C13 121.9(3) . . ?
C15 C14 H14 119.0 . . ?
C10 C15 H15 120.1 . . ?
C14 C15 C10 119.9(3) . . ?
C14 C15 H15 120.1 . . ?
C13 C16 H16A 109.5 . . ?
C13 C16 H16B 109.5 . . ?
C13 C16 H16C 109.5 . . ?
H16A C16 H16B 109.5 . . ?
H16A C16 H16C 109.5 . . ?
H16B C16 H16C 109.5 . . ?
C18 C17 S1 118.4(2) . . ?
C22 C17 S1 119.2(2) . . ?
C22 C17 C18 121.9(3) . . ?
C17 C18 H18 120.8 . . ?
C17 C18 C19 118.4(3) . . ?
C19 C18 H18 120.8 . . ?
C18 C19 H19 119.8 . . ?
C20 C19 C18 120.4(3) . . ?
C20 C19 H19 119.8 . . ?
C19 C20 H20 120.0 . . ?
C19 C20 C21 120.1(3) . . ?
C21 C20 H20 120.0 . . ?
C20 C21 H21 119.7 . . ?
C22 C21 C20 120.6(3) . . ?
C22 C21 H21 119.7 . . ?
C17 C22 H22 120.7 . . ?
C21 C22 C17 118.6(3) . . ?
C21 C22 H22 120.7 . . ?
C24 C23 S2 118.8(2) . . ?
C24 C23 C28 122.0(3) . . ?
C28 C23 S2 119.0(2) . . ?
C23 C24 H24 120.9 . . ?
C23 C24 C25 118.3(3) . . ?
C25 C24 H24 120.9 . . ?
C24 C25 H25 119.6 . . ?
C26 C25 C24 120.7(3) . . ?
C26 C25 H25 119.6 . . ?
C25 C26 H26 119.9 . . ?
C27 C26 C25 120.1(3) . . ?
C27 C26 H26 119.9 . . ?
C26 C27 H27 120.0 . . ?
C26 C27 C28 120.1(3) . . ?
C28 C27 H27 120.0 . . ?
C23 C28 C27 118.7(3) . . ?
C23 C28 H28 120.6 . . ?
C27 C28 H28 120.6 . . ?

loop_
_geom_bond_atom_site_label_1
_geom_bond_atom_site_label_2
_geom_bond_distance
_geom_bond_site_symmetry_2
_geom_bond_publ_flag
S1 O2 1.435(2) . ?
S1 O3 1.421(2) . ?
S1 N1 1.714(2) . ?
S1 C17 1.770(3) . ?
S2 O4 1.427(2) . ?
S2 O5 1.425(2) . ?
S2 N1 1.700(2) . ?
S2 C23 1.758(3) . ?
F1 C9 1.414(3) . ?
O1 C8 1.212(4) . ?
N1 C9 1.473(4) . ?
C1 H1A 0.9800 . ?
C1 H1B 0.9800 . ?
C1 H1C 0.9800 . ?
C1 C2 1.502(4) . ?
C2 C3 1.393(5) . ?
C2 C7 1.386(5) . ?
C3 H3 0.9500 . ?
C3 C4 1.384(4) . ?
C4 H4 0.9500 . ?
C4 C5 1.379(4) . ?
C5 C6 1.398(5) . ?
C5 C8 1.486(4) . ?
C6 H6 0.9500 . ?
C6 C7 1.401(4) . ?
C7 H7 0.9500 . ?
C8 C9 1.543(4) . ?
C9 C10 1.524(4) . ?
C10 C11 1.389(4) . ?
C10 C15 1.392(4) . ?
C11 H11 0.9500 . ?
C11 C12 1.386(5) . ?
C12 H12 0.9500 . ?
C12 C13 1.387(6) . ?
C13 C14 1.394(5) . ?
C13 C16 1.503(5) . ?
C14 H14 0.9500 . ?
C14 C15 1.383(4) . ?
C15 H15 0.9500 . ?
C16 H16A 0.9800 . ?
C16 H16B 0.9800 . ?
C16 H16C 0.9800 . ?
C17 C18 1.386(4) . ?
C17 C22 1.382(5) . ?
C18 H18 0.9500 . ?
C18 C19 1.389(5) . ?
C19 H19 0.9500 . ?
C19 C20 1.380(5) . ?
C20 H20 0.9500 . ?
C20 C21 1.382(5) . ?
C21 H21 0.9500 . ?
C21 C22 1.381(5) . ?
C22 H22 0.9500 . ?
C23 C24 1.377(4) . ?
C23 C28 1.387(4) . ?
C24 H24 0.9500 . ?
C24 C25 1.386(5) . ?
C25 H25 0.9500 . ?
C25 C26 1.384(5) . ?
C26 H26 0.9500 . ?
C26 C27 1.381(5) . ?
C27 H27 0.9500 . ?
C27 C28 1.387(5) . ?
C28 H28 0.9500 . ?

loop_
_geom_torsion_atom_site_label_1
_geom_torsion_atom_site_label_2
_geom_torsion_atom_site_label_3
_geom_torsion_atom_site_label_4
_geom_torsion
_geom_torsion_site_symmetry_1
_geom_torsion_site_symmetry_2
_geom_torsion_site_symmetry_3
_geom_torsion_site_symmetry_4
_geom_torsion_publ_flag
S1 N1 C9 F1 -69.9(3) . . . . ?
S1 N1 C9 C8 48.8(3) . . . . ?
S1 N1 C9 C10 170.2(2) . . . . ?
S1 C17 C18 C19 169.9(2) . . . . ?
S1 C17 C22 C21 -170.4(3) . . . . ?
S2 N1 C9 F1 93.9(2) . . . . ?
S2 N1 C9 C8 -147.4(2) . . . . ?
S2 N1 C9 C10 -25.9(4) . . . . ?
S2 C23 C24 C25 174.8(2) . . . . ?
S2 C23 C28 C27 -176.2(2) . . . . ?
F1 C9 C10 C11 156.2(3) . . . . ?
F1 C9 C10 C15 -18.9(4) . . . . ?
O1 C8 C9 F1 156.8(3) . . . . ?
O1 C8 C9 N1 39.9(4) . . . . ?
O1 C8 C9 C10 -86.4(3) . . . . ?
O2 S1 N1 S2 -167.99(15) . . . . ?
O2 S1 N1 C9 -3.4(2) . . . . ?
O2 S1 C17 C18 -119.3(2) . . . . ?
O2 S1 C17 C22 53.3(3) . . . . ?
O3 S1 N1 S2 63.45(19) . . . . ?
O3 S1 N1 C9 -132.0(2) . . . . ?
O3 S1 C17 C18 11.9(3) . . . . ?
O3 S1 C17 C22 -175.5(2) . . . . ?
O4 S2 N1 S1 -2.66(19) . . . . ?
O4 S2 N1 C9 -166.5(2) . . . . ?
O4 S2 C23 C24 -42.1(3) . . . . ?
O4 S2 C23 C28 134.8(2) . . . . ?
O5 S2 N1 S1 126.21(16) . . . . ?
O5 S2 N1 C9 -37.6(3) . . . . ?
O5 S2 C23 C24 -174.8(2) . . . . ?
O5 S2 C23 C28 2.1(3) . . . . ?
N1 S1 C17 C18 130.2(2) . . . . ?
N1 S1 C17 C22 -57.2(3) . . . . ?
N1 S2 C23 C24 68.9(3) . . . . ?
N1 S2 C23 C28 -114.2(2) . . . . ?
N1 C9 C10 C11 -84.9(3) . . . . ?
N1 C9 C10 C15 100.0(3) . . . . ?
C1 C2 C3 C4 -178.9(3) . . . . ?
C1 C2 C7 C6 -179.8(3) . . . . ?
C2 C3 C4 C5 -1.4(5) . . . . ?
C3 C2 C7 C6 0.4(5) . . . . ?
C3 C4 C5 C6 0.7(5) . . . . ?
C3 C4 C5 C8 176.7(3) . . . . ?
C4 C5 C6 C7 0.6(5) . . . . ?
C4 C5 C8 O1 -23.5(4) . . . . ?
C4 C5 C8 C9 163.1(3) . . . . ?
C5 C6 C7 C2 -1.1(5) . . . . ?
C5 C8 C9 F1 -29.6(3) . . . . ?
C5 C8 C9 N1 -146.4(3) . . . . ?
C5 C8 C9 C10 87.3(3) . . . . ?
C6 C5 C8 O1 152.2(3) . . . . ?
C6 C5 C8 C9 -21.1(4) . . . . ?
C7 C2 C3 C4 0.8(5) . . . . ?
C8 C5 C6 C7 -175.1(3) . . . . ?
C8 C9 C10 C11 38.5(4) . . . . ?
C8 C9 C10 C15 -136.6(3) . . . . ?
C9 C10 C11 C12 -175.9(3) . . . . ?
C9 C10 C15 C14 176.4(3) . . . . ?
C10 C11 C12 C13 0.2(5) . . . . ?
C11 C10 C15 C14 1.3(4) . . . . ?
C11 C12 C13 C14 0.1(5) . . . . ?
C11 C12 C13 C16 -179.8(3) . . . . ?
C12 C13 C14 C15 0.3(5) . . . . ?
C13 C14 C15 C10 -1.0(5) . . . . ?
C15 C10 C11 C12 -0.9(4) . . . . ?
C16 C13 C14 C15 -179.8(3) . . . . ?
C17 S1 N1 S2 -55.73(19) . . . . ?
C17 S1 N1 C9 108.8(2) . . . . ?
C17 C18 C19 C20 0.6(5) . . . . ?
C18 C17 C22 C21 1.9(5) . . . . ?
C18 C19 C20 C21 1.8(5) . . . . ?
C19 C20 C21 C22 -2.4(5) . . . . ?
C20 C21 C22 C17 0.6(5) . . . . ?
C22 C17 C18 C19 -2.5(5) . . . . ?
C23 S2 N1 S1 -116.74(16) . . . . ?
C23 S2 N1 C9 79.5(2) . . . . ?
C23 C24 C25 C26 1.9(5) . . . . ?
C24 C23 C28 C27 0.6(4) . . . . ?
C24 C25 C26 C27 -0.5(5) . . . . ?
C25 C26 C27 C28 -0.9(5) . . . . ?
C26 C27 C28 C23 0.9(5) . . . . ?
C28 C23 C24 C25 -2.0(5) . . . . ?
